data_7717048
loop_
_publ_author_name
'Mitsuhashi, Ryoji'
'Imai, Yuya'
'Sugiarto, ?'
'Sakiyama, Hiroshi'
'Kikukawa, Yuji'
'Hayashi, Yoshihito'

_publ_section_title
;
 Controlling the symmetry of hexamonodentate 3d-transition metal complexes
 through symmetry propagation from high-symmetry Ti-Mo and Zr-Mo clusters
 <i>via</i> hydrogen-bonding interactions.
;
_journal_issue 39
_journal_name_full 'Dalton transactions (Cambridge, England : 2003)'
_journal_page_first 16186
_journal_page_last 16194
_journal_paper_doi 10.1039/d4dt02120g
_journal_volume 53
_journal_year 2024
_chemical_formula_moiety 'C36 H90 Mo6 N18 O18 Zr, H12 Co O6, 6(Cl O4)'
_chemical_formula_sum 'C36 H102 Cl6 Co Mo6 N18 O48 Zr'
_chemical_formula_weight 2493.84
_space_group_crystal_system trigonal
_space_group_IT_number 146
_space_group_name_Hall 'R 3'
_space_group_name_H-M_alt 'R 3 :H'
_atom_sites_solution_hydrogens mixed
_audit_creation_method SHELXL-2018/3
_audit_update_record
;
2024-07-22 deposited with the CCDC.	2024-09-16 downloaded from the CCDC.
;
_cell_angle_alpha 90
_cell_angle_beta 90
_cell_angle_gamma 120
_cell_formula_units_Z 3
_cell_length_a 21.7971(4)
_cell_length_b 21.7971(4)
_cell_length_c 14.7552(3)
_cell_measurement_reflns_used 11503
_cell_measurement_temperature 102(2)
_cell_measurement_theta_max 29.9240
_cell_measurement_theta_min 2.5290
_cell_volume 6071.2(2)
_computing_cell_refinement 'CrysAlisPro 1.171.39.43a (Rigaku OD, 2018)'
_computing_data_collection 'CrysAlisPro 1.171.39.43a (Rigaku OD, 2018)'
_computing_data_reduction 'CrysAlisPro 1.171.39.43a (Rigaku OD, 2018)'
_computing_structure_refinement 'SHELXL-2018/3 (Sheldrick, 2018)'
_computing_structure_solution 'SHELXT 2018/2 (Sheldrick, 2018)'
_diffrn_ambient_temperature 102(2)
_diffrn_measured_fraction_theta_full 0.999
_diffrn_measured_fraction_theta_max 0.986
_diffrn_measurement_device_type 'XtaLAB AFC11 (RINC): Kappa single'
_diffrn_radiation_type MoK\a
_diffrn_radiation_wavelength 0.71073
_diffrn_reflns_av_R_equivalents 0.0296
_diffrn_reflns_av_unetI/netI 0.0415
_diffrn_reflns_Laue_measured_fraction_full 0.999
_diffrn_reflns_Laue_measured_fraction_max 0.986
_diffrn_reflns_limit_h_max 22
_diffrn_reflns_limit_h_min -29
_diffrn_reflns_limit_k_max 29
_diffrn_reflns_limit_k_min -24
_diffrn_reflns_limit_l_max 19
_diffrn_reflns_limit_l_min -19
_diffrn_reflns_number 17067
_diffrn_reflns_point_group_measured_fraction_full 0.987
_diffrn_reflns_point_group_measured_fraction_max 0.941
_diffrn_reflns_theta_full 25.242
_diffrn_reflns_theta_max 28.489
_diffrn_reflns_theta_min 2.562
_exptl_absorpt_coefficient_mu 1.529
_exptl_absorpt_correction_T_max 1.00000
_exptl_absorpt_correction_T_min 0.84418
_exptl_absorpt_correction_type multi-scan
_exptl_absorpt_process_details
;
CrysAlisPro 1.171.39.43a (Rigaku Oxford Diffraction, 2018)
Empirical absorption correction using spherical harmonics,
 implemented in SCALE3 ABSPACK scaling algorithm.
;
_exptl_crystal_colour 'pale pink'
_exptl_crystal_density_diffrn 2.046
_exptl_crystal_description plate
_exptl_crystal_F_000 3747
_exptl_crystal_size_max 0.080
_exptl_crystal_size_mid 0.060
_exptl_crystal_size_min 0.040
_refine_diff_density_max 0.628
_refine_diff_density_min -1.739
_refine_diff_density_rms 0.124
_refine_ls_abs_structure_details
;
 Flack x determined using 2739 quotients [(I+)-(I-)]/[(I+)+(I-)]
 (Parsons, Flack and Wagner, Acta Cryst. B69 (2013) 249-259).
;
_refine_ls_abs_structure_Flack 0.004(15)
_refine_ls_extinction_method none
_refine_ls_goodness_of_fit_ref 1.074
_refine_ls_hydrogen_treatment mixed
_refine_ls_matrix_type full
_refine_ls_number_parameters 411
_refine_ls_number_reflns 6463
_refine_ls_number_restraints 252
_refine_ls_restrained_S_all 1.065
_refine_ls_R_factor_all 0.0384
_refine_ls_R_factor_gt 0.0354
_refine_ls_shift/su_max 0.000
_refine_ls_shift/su_mean 0.000
_refine_ls_structure_factor_coef Fsqd
_refine_ls_weighting_details 'w=1/[\s^2^(Fo^2^)+(0.0535P)^2^+10.1962P] where P=(Fo^2^+2Fc^2^)/3'
_refine_ls_weighting_scheme calc
_refine_ls_wR_factor_gt 0.0886
_refine_ls_wR_factor_ref 0.0902
_reflns_Friedel_coverage 0.910
_reflns_Friedel_fraction_full 0.975
_reflns_Friedel_fraction_max 0.897
_reflns_number_gt 6121
_reflns_number_total 6463
_reflns_threshold_expression 'I > 2\s(I)'
_cod_data_source_file d4dt02120g2.cif
_cod_data_source_block CoZrMo6
_cod_depositor_comments 'Adding full bibliography for 7717042--7717049.cif.'
_cod_original_cell_volume 6071.2(3)
_cod_database_code 7717048
_shelx_shelxl_version_number 2018/3
_shelx_space_group_comment
;
The symmetry employed for this shelxl refinement is uniquely defined
by the following loop, which should always be used as a source of
symmetry information in preference to the above space-group names.
They are only intended as comments.
;
_shelx_estimated_absorpt_t_min 0.887
_shelx_estimated_absorpt_t_max 0.941

loop_
_space_group_symop_operation_xyz
'x, y, z'
'-y, x-y, z'
'-x+y, -x, z'
'x+2/3, y+1/3, z+1/3'
'-y+2/3, x-y+1/3, z+1/3'
'-x+y+2/3, -x+1/3, z+1/3'
'x+1/3, y+2/3, z+2/3'
'-y+1/3, x-y+2/3, z+2/3'
'-x+y+1/3, -x+2/3, z+2/3'

loop_
_atom_site_label
_atom_site_type_symbol
_atom_site_fract_x
_atom_site_fract_y
_atom_site_fract_z
_atom_site_U_iso_or_equiv
_atom_site_adp_type
_atom_site_occupancy
_atom_site_site_symmetry_order
_atom_site_calc_flag
_atom_site_refinement_flags_posn
_atom_site_refinement_flags_adp
_atom_site_refinement_flags_occupancy
_atom_site_disorder_assembly
_atom_site_disorder_group
Zr1 Zr 0.666667 0.333333 0.31935(7) 0.0116(2) Uani 1 3 d S T P . .
Mo1 Mo 0.74105(3) 0.48007(3) 0.47516(3) 0.01336(13) Uani 1 1 d . . . . .
O1 O 0.7408(3) 0.4138(2) 0.4000(3) 0.0183(10) Uani 1 1 d . . . . .
O2 O 0.6875(3) 0.4356(3) 0.5661(3) 0.0209(10) Uani 1 1 d D . . . .
O3 O 0.6996(2) 0.5169(3) 0.4175(3) 0.0192(10) Uani 1 1 d . . . . .
N1 N 0.8336(3) 0.4765(3) 0.5471(4) 0.0161(11) Uani 1 1 d . . . . .
H1 H 0.814258 0.427807 0.572600 0.019 Uiso 1 1 calc R U . . .
C1 C 0.8655(4) 0.5272(4) 0.6236(5) 0.0251(15) Uani 1 1 d . . . . .
H1A H 0.913224 0.565652 0.606120 0.030 Uiso 1 1 calc R U . . .
H1B H 0.870591 0.502397 0.676715 0.030 Uiso 1 1 calc R U . . .
C2 C 0.8198(4) 0.5585(4) 0.6486(4) 0.0223(14) Uani 1 1 d . . . . .
H2 H 0.778491 0.523842 0.684399 0.027 Uiso 1 1 calc R U . . .
H2A H 0.847302 0.601487 0.685927 0.027 Uiso 1 1 calc R U . . .
N2 N 0.7951(3) 0.5770(3) 0.5634(4) 0.0200(12) Uani 1 1 d . . . . .
H2B H 0.758010 0.588804 0.581710 0.024 Uiso 1 1 calc R U . . .
C3 C 0.8523(4) 0.6410(4) 0.5183(5) 0.0259(16) Uani 1 1 d . . . . .
H3 H 0.898448 0.652671 0.545513 0.031 Uiso 1 1 calc R U . . .
H3A H 0.844686 0.681486 0.529009 0.031 Uiso 1 1 calc R U . . .
C4 C 0.8547(4) 0.6303(4) 0.4183(5) 0.0261(16) Uani 1 1 d . . . . .
H4 H 0.817135 0.635349 0.387507 0.031 Uiso 1 1 calc R U . . .
H4A H 0.901104 0.666574 0.393600 0.031 Uiso 1 1 calc R U . . .
N3 N 0.8441(3) 0.5586(3) 0.4018(4) 0.0166(11) Uani 1 1 d . . . . .
H3B H 0.834982 0.549203 0.335442 0.020 Uiso 1 1 calc R U . . .
C5 C 0.9080(4) 0.5530(4) 0.4230(5) 0.0241(15) Uani 1 1 d . . . . .
H5 H 0.942296 0.595107 0.457990 0.029 Uiso 1 1 calc R U . . .
H5A H 0.931175 0.551519 0.366029 0.029 Uiso 1 1 calc R U . . .
C6 C 0.8866(4) 0.4861(4) 0.4780(5) 0.0251(15) Uani 1 1 d . . . . .
H6 H 0.866512 0.444527 0.437119 0.030 Uiso 1 1 calc R U . . .
H6A H 0.928883 0.489623 0.507942 0.030 Uiso 1 1 calc R U . . .
Mo2 Mo 0.71130(3) 0.47965(3) 0.15950(3) 0.01470(13) Uani 1 1 d . . . . .
O4 O 0.6614(3) 0.4081(2) 0.2373(3) 0.0191(10) Uani 1 1 d . . . . .
O5 O 0.7326(3) 0.4442(3) 0.0679(3) 0.0218(10) Uani 1 1 d . . . . .
O6 O 0.7896(3) 0.5357(3) 0.2136(3) 0.0211(10) Uani 1 1 d . . . . .
N4 N 0.6036(3) 0.4450(3) 0.0881(4) 0.0193(12) Uani 1 1 d . . . . .
H4B H 0.579807 0.392596 0.078821 0.023 Uiso 1 1 calc R U . . .
C7 C 0.6196(5) 0.4780(4) -0.0022(5) 0.0302(17) Uani 1 1 d . . . . .
H7 H 0.639505 0.455069 -0.040925 0.036 Uiso 1 1 calc R U . . .
H7A H 0.575428 0.470777 -0.030802 0.036 Uiso 1 1 calc R U . . .
C8 C 0.6706(4) 0.5541(4) 0.0045(5) 0.0311(18) Uani 1 1 d . . . . .
H8 H 0.644867 0.579241 0.020819 0.037 Uiso 1 1 calc R U . . .
H8A H 0.692669 0.571661 -0.055629 0.037 Uiso 1 1 calc R U . . .
N5 N 0.7271(3) 0.5713(3) 0.0722(4) 0.0214(12) Uani 1 1 d . . . . .
H5B H 0.772408 0.588236 0.038135 0.026 Uiso 1 1 calc R U . . .
C9 C 0.7372(4) 0.6298(4) 0.1346(6) 0.0316(18) Uani 1 1 d . . . . .
H9 H 0.740664 0.669889 0.098835 0.038 Uiso 1 1 calc R U . . .
H9A H 0.781814 0.647051 0.169020 0.038 Uiso 1 1 calc R U . . .
C10 C 0.6756(5) 0.6034(4) 0.1996(5) 0.0287(17) Uani 1 1 d . . . . .
H10 H 0.688261 0.636983 0.250831 0.034 Uiso 1 1 calc R U . . .
H10A H 0.634102 0.600578 0.168236 0.034 Uiso 1 1 calc R U . . .
N6 N 0.6577(3) 0.5335(3) 0.2339(4) 0.0195(12) Uani 1 1 d . . . . .
H6B H 0.673980 0.539991 0.298324 0.023 Uiso 1 1 calc R U . . .
C11 C 0.5793(4) 0.4816(5) 0.2346(5) 0.0297(17) Uani 1 1 d . . . . .
H11 H 0.569487 0.439748 0.271415 0.036 Uiso 1 1 calc R U . . .
H11A H 0.553927 0.504025 0.262175 0.036 Uiso 1 1 calc R U . . .
C12 C 0.5538(4) 0.4592(4) 0.1409(6) 0.0317(18) Uani 1 1 d . . . . .
H12 H 0.548626 0.496873 0.110417 0.038 Uiso 1 1 calc R U . . .
H12A H 0.506604 0.415866 0.142634 0.038 Uiso 1 1 calc R U . . .
Co1 Co 0.666667 0.333333 0.81293(12) 0.0276(4) Uani 1 3 d S T P . .
O7 O 0.6316(4) 0.3870(3) 0.7302(4) 0.0370(14) Uani 1 1 d D . . . .
H7W H 0.628(6) 0.424(4) 0.740(7) 0.055 Uiso 1 1 d D U . . .
H7WA H 0.642(3) 0.388(5) 0.6733(17) 0.055 Uiso 1 1 d D U . . .
O8 O 0.5803(4) 0.3133(4) 0.8912(4) 0.0411(15) Uani 1 1 d D . . . .
H8W H 0.546(3) 0.319(5) 0.870(5) 0.02(2) Uiso 1 1 d D . . . .
H8WA H 0.584(6) 0.321(6) 0.9483(19) 0.18(10) Uiso 1 1 d D . . . .
Cl1 Cl 0.40906(10) 0.30026(10) 0.92173(13) 0.0302(4) Uani 1 1 d D . . . .
O9 O 0.3895(4) 0.2299(3) 0.9417(5) 0.057(2) Uani 1 1 d D . . . .
O10 O 0.4617(4) 0.3296(4) 0.8520(5) 0.0536(19) Uani 1 1 d D . . . .
O11 O 0.3469(4) 0.3016(4) 0.8935(6) 0.057(2) Uani 1 1 d D . . . .
O12 O 0.4389(4) 0.3423(4) 1.0019(5) 0.062(2) Uani 1 1 d D . . . .
Cl2 Cl 0.64269(9) 0.55832(9) 0.72212(11) 0.0213(3) Uani 1 1 d D U . . .
O13 O 0.6107(12) 0.5970(11) 0.7595(14) 0.049(5) Uani 0.7 1 d D U P A .
O14 O 0.7039(9) 0.6115(10) 0.6750(14) 0.035(5) Uani 0.4 1 d D U P A 1
O15 O 0.5932(18) 0.5097(17) 0.658(2) 0.040(8) Uani 0.4 1 d D U P A 1
O16 O 0.6443(19) 0.5167(13) 0.7933(15) 0.040(7) Uani 0.4 1 d D U P A 1
O14B O 0.7129(16) 0.6032(17) 0.696(2) 0.017(6) Uiso 0.3 1 d . U P A 2
O15B O 0.601(2) 0.517(3) 0.641(3) 0.026(9) Uiso 0.3 1 d . U P A 2
O16B O 0.661(2) 0.512(2) 0.774(2) 0.055(11) Uiso 0.3 1 d . U P A 2
O13C O 0.616(2) 0.604(2) 0.741(3) 0.038(6) Uani 0.3 1 d D U P A 3
O14C O 0.7202(9) 0.5998(11) 0.736(2) 0.034(5) Uani 0.3 1 d D U P A 3
O15C O 0.6347(14) 0.5363(13) 0.6315(12) 0.038(5) Uani 0.3 1 d D U P A 3
O16C O 0.6169(12) 0.5018(14) 0.7830(19) 0.022(6) Uani 0.3 1 d D U P A 3

loop_
_atom_site_aniso_label
_atom_site_aniso_U_11
_atom_site_aniso_U_22
_atom_site_aniso_U_33
_atom_site_aniso_U_23
_atom_site_aniso_U_13
_atom_site_aniso_U_12
Zr1 0.0092(3) 0.0092(3) 0.0164(5) 0.000 0.000 0.00459(14)
Mo1 0.0105(2) 0.0119(3) 0.0164(2) -0.0005(2) -0.0015(2) 0.0046(2)
O1 0.015(2) 0.015(2) 0.022(2) 0.0003(18) -0.0023(18) 0.0059(19)
O2 0.014(2) 0.024(3) 0.019(2) 0.002(2) 0.0026(18) 0.005(2)
O3 0.017(2) 0.022(2) 0.021(2) -0.0019(19) -0.0026(19) 0.011(2)
N1 0.015(3) 0.015(3) 0.019(3) 0.000(2) -0.006(2) 0.008(2)
C1 0.026(4) 0.022(4) 0.028(4) 0.001(3) -0.008(3) 0.012(3)
C2 0.024(4) 0.028(4) 0.014(3) -0.006(3) -0.009(3) 0.012(3)
N2 0.020(3) 0.022(3) 0.023(3) -0.008(2) -0.005(2) 0.014(3)
C3 0.030(4) 0.013(3) 0.032(4) -0.006(3) -0.010(3) 0.008(3)
C4 0.031(4) 0.013(3) 0.031(4) 0.006(3) 0.001(3) 0.008(3)
N3 0.015(3) 0.015(3) 0.019(3) 0.000(2) -0.002(2) 0.007(2)
C5 0.014(3) 0.031(4) 0.025(4) -0.001(3) 0.002(3) 0.010(3)
C6 0.018(3) 0.023(4) 0.036(4) -0.004(3) 0.001(3) 0.011(3)
Mo2 0.0163(3) 0.0154(3) 0.0160(2) -0.0003(2) -0.0032(2) 0.0107(2)
O4 0.023(3) 0.018(2) 0.021(2) -0.0014(19) -0.0062(19) 0.014(2)
O5 0.030(3) 0.024(3) 0.020(2) 0.000(2) -0.006(2) 0.020(2)
O6 0.019(2) 0.029(3) 0.019(2) -0.001(2) -0.0017(19) 0.015(2)
N4 0.017(3) 0.020(3) 0.023(3) 0.000(2) -0.007(2) 0.010(2)
C7 0.037(4) 0.031(4) 0.020(3) -0.001(3) -0.010(3) 0.015(4)
C8 0.033(4) 0.033(4) 0.028(4) 0.008(3) -0.006(3) 0.016(4)
N5 0.021(3) 0.019(3) 0.024(3) 0.003(2) -0.003(2) 0.010(3)
C9 0.032(4) 0.013(3) 0.048(5) -0.003(3) -0.004(4) 0.011(3)
C10 0.039(5) 0.025(4) 0.027(4) -0.005(3) -0.004(3) 0.020(4)
N6 0.021(3) 0.023(3) 0.020(3) -0.002(2) -0.003(2) 0.014(3)
C11 0.015(3) 0.038(5) 0.038(4) 0.001(4) 0.001(3) 0.015(3)
C12 0.019(4) 0.025(4) 0.047(5) -0.002(4) 0.001(3) 0.008(3)
Co1 0.0289(6) 0.0289(6) 0.0251(8) 0.000 0.000 0.0145(3)
O7 0.045(4) 0.040(3) 0.033(3) 0.004(3) 0.003(3) 0.026(3)
O8 0.038(4) 0.058(4) 0.028(3) 0.008(3) 0.006(3) 0.025(3)
Cl1 0.0272(10) 0.0248(9) 0.0328(10) 0.0037(8) -0.0039(8) 0.0086(8)
O9 0.054(5) 0.025(3) 0.073(5) 0.010(3) -0.022(4) 0.006(3)
O10 0.062(5) 0.069(5) 0.042(4) 0.013(4) 0.016(3) 0.042(4)
O11 0.036(4) 0.046(4) 0.089(6) 0.022(4) -0.005(4) 0.020(3)
O12 0.065(5) 0.064(5) 0.046(4) -0.018(4) -0.013(4) 0.024(4)
Cl2 0.0219(8) 0.0184(8) 0.0229(8) -0.0027(6) 0.0019(6) 0.0096(7)
O13 0.037(8) 0.037(7) 0.073(10) -0.022(6) 0.009(6) 0.020(7)
O14 0.027(8) 0.035(9) 0.045(12) 0.010(8) 0.007(8) 0.016(7)
O15 0.051(15) 0.031(12) 0.032(14) -0.023(12) -0.023(14) 0.017(9)
O16 0.08(2) 0.030(12) 0.011(7) 0.000(7) -0.009(12) 0.033(13)
O13C 0.010(11) 0.033(11) 0.070(10) -0.024(8) 0.001(7) 0.011(10)
O14C 0.009(8) 0.025(10) 0.064(16) -0.013(11) 0.002(8) 0.005(7)
O15C 0.054(14) 0.060(15) 0.017(8) -0.006(8) -0.007(9) 0.042(13)
O16C 0.021(11) 0.022(10) 0.022(11) 0.008(10) 0.009(9) 0.010(9)

loop_
_atom_type_symbol
_atom_type_description
_atom_type_scat_dispersion_real
_atom_type_scat_dispersion_imag
_atom_type_scat_source
C C 0.0033 0.0016 'International Tables Vol C Tables 4.2.6.8 and 6.1.1.4'
H H 0.0000 0.0000 'International Tables Vol C Tables 4.2.6.8 and 6.1.1.4'
N N 0.0061 0.0033 'International Tables Vol C Tables 4.2.6.8 and 6.1.1.4'
O O 0.0106 0.0060 'International Tables Vol C Tables 4.2.6.8 and 6.1.1.4'
Cl Cl 0.1484 0.1585 'International Tables Vol C Tables 4.2.6.8 and 6.1.1.4'
Co Co 0.3494 0.9721 'International Tables Vol C Tables 4.2.6.8 and 6.1.1.4'
Zr Zr -2.9673 0.5597 'International Tables Vol C Tables 4.2.6.8 and 6.1.1.4'
Mo Mo -1.6832 0.6857 'International Tables Vol C Tables 4.2.6.8 and 6.1.1.4'

loop_
_geom_angle_atom_site_label_1
_geom_angle_atom_site_label_2
_geom_angle_atom_site_label_3
_geom_angle
_geom_angle_site_symmetry_1
_geom_angle_site_symmetry_3
_geom_angle_publ_flag
O1 Zr1 O1 90.12(19) . 3_665 ?
O1 Zr1 O1 90.13(19) . 2_655 ?
O1 Zr1 O1 90.12(19) 3_665 2_655 ?
O1 Zr1 O4 90.60(19) . 3_665 ?
O1 Zr1 O4 89.82(18) 3_665 3_665 ?
O1 Zr1 O4 179.3(2) 2_655 3_665 ?
O1 Zr1 O4 179.3(2) . 2_655 ?
O1 Zr1 O4 90.60(19) 3_665 2_655 ?
O1 Zr1 O4 89.82(18) 2_655 2_655 ?
O4 Zr1 O4 89.46(19) 3_665 2_655 ?
O1 Zr1 O4 89.82(18) . . ?
O1 Zr1 O4 179.3(2) 3_665 . ?
O1 Zr1 O4 90.60(19) 2_655 . ?
O4 Zr1 O4 89.46(19) 3_665 . ?
O4 Zr1 O4 89.46(19) 2_655 . ?
O3 Mo1 O2 106.5(2) . . ?
O3 Mo1 O1 106.2(2) . . ?
O2 Mo1 O1 107.2(2) . . ?
O3 Mo1 N2 89.9(2) . . ?
O2 Mo1 N2 88.1(2) . . ?
O1 Mo1 N2 153.0(2) . . ?
O3 Mo1 N3 88.0(2) . . ?
O2 Mo1 N3 156.7(2) . . ?
O1 Mo1 N3 85.3(2) . . ?
N2 Mo1 N3 73.5(2) . . ?
O3 Mo1 N1 156.9(2) . . ?
O2 Mo1 N1 88.9(2) . . ?
O1 Mo1 N1 84.8(2) . . ?
N2 Mo1 N1 73.2(2) . . ?
N3 Mo1 N1 72.39(19) . . ?
Mo1 O1 Zr1 135.7(3) . . ?
C6 N1 C1 112.2(6) . . ?
C6 N1 Mo1 108.2(4) . . ?
C1 N1 Mo1 114.5(4) . . ?
C6 N1 H1 107.2 . . ?
C1 N1 H1 107.2 . . ?
Mo1 N1 H1 107.2 . . ?
N1 C1 C2 110.7(6) . . ?
N1 C1 H1A 109.5 . . ?
C2 C1 H1A 109.5 . . ?
N1 C1 H1B 109.5 . . ?
C2 C1 H1B 109.5 . . ?
H1A C1 H1B 108.1 . . ?
N2 C2 C1 108.9(6) . . ?
N2 C2 H2 109.9 . . ?
C1 C2 H2 109.9 . . ?
N2 C2 H2A 109.9 . . ?
C1 C2 H2A 109.9 . . ?
H2 C2 H2A 108.3 . . ?
C3 N2 C2 112.4(6) . . ?
C3 N2 Mo1 115.0(4) . . ?
C2 N2 Mo1 108.8(4) . . ?
C3 N2 H2B 106.7 . . ?
C2 N2 H2B 106.7 . . ?
Mo1 N2 H2B 106.7 . . ?
N2 C3 C4 111.9(6) . . ?
N2 C3 H3 109.2 . . ?
C4 C3 H3 109.2 . . ?
N2 C3 H3A 109.2 . . ?
C4 C3 H3A 109.2 . . ?
H3 C3 H3A 107.9 . . ?
N3 C4 C3 109.0(6) . . ?
N3 C4 H4 109.9 . . ?
C3 C4 H4 109.9 . . ?
N3 C4 H4A 109.9 . . ?
C3 C4 H4A 109.9 . . ?
H4 C4 H4A 108.3 . . ?
C4 N3 C5 113.1(6) . . ?
C4 N3 Mo1 106.7(4) . . ?
C5 N3 Mo1 116.4(4) . . ?
C4 N3 H3B 106.7 . . ?
C5 N3 H3B 106.7 . . ?
Mo1 N3 H3B 106.7 . . ?
N3 C5 C6 109.8(6) . . ?
N3 C5 H5 109.7 . . ?
C6 C5 H5 109.7 . . ?
N3 C5 H5A 109.7 . . ?
C6 C5 H5A 109.7 . . ?
H5 C5 H5A 108.2 . . ?
N1 C6 C5 110.3(6) . . ?
N1 C6 H6 109.6 . . ?
C5 C6 H6 109.6 . . ?
N1 C6 H6A 109.6 . . ?
C5 C6 H6A 109.6 . . ?
H6 C6 H6A 108.1 . . ?
O6 Mo2 O5 106.7(2) . . ?
O6 Mo2 O4 105.9(2) . . ?
O5 Mo2 O4 106.9(2) . . ?
O6 Mo2 N5 88.7(2) . . ?
O5 Mo2 N5 89.6(2) . . ?
O4 Mo2 N5 153.1(2) . . ?
O6 Mo2 N6 89.6(2) . . ?
O5 Mo2 N6 156.3(2) . . ?
O4 Mo2 N6 84.1(2) . . ?
N5 Mo2 N6 73.3(2) . . ?
O6 Mo2 N4 157.2(2) . . ?
O5 Mo2 N4 87.4(2) . . ?
O4 Mo2 N4 86.2(2) . . ?
N5 Mo2 N4 73.2(2) . . ?
N6 Mo2 N4 72.2(2) . . ?
Mo2 O4 Zr1 143.7(3) . . ?
C7 N4 C12 113.1(6) . . ?
C7 N4 Mo2 107.2(4) . . ?
C12 N4 Mo2 114.7(4) . . ?
C7 N4 H4B 107.1 . . ?
C12 N4 H4B 107.1 . . ?
Mo2 N4 H4B 107.1 . . ?
C8 C7 N4 110.7(6) . . ?
C8 C7 H7 109.5 . . ?
N4 C7 H7 109.5 . . ?
C8 C7 H7A 109.5 . . ?
N4 C7 H7A 109.5 . . ?
H7 C7 H7A 108.1 . . ?
C7 C8 N5 113.3(6) . . ?
C7 C8 H8 108.9 . . ?
N5 C8 H8 108.9 . . ?
C7 C8 H8A 108.9 . . ?
N5 C8 H8A 108.9 . . ?
H8 C8 H8A 107.7 . . ?
C8 N5 C9 112.4(6) . . ?
C8 N5 Mo2 114.9(5) . . ?
C9 N5 Mo2 107.2(5) . . ?
C8 N5 H5B 107.3 . . ?
C9 N5 H5B 107.3 . . ?
Mo2 N5 H5B 107.3 . . ?
N5 C9 C10 110.0(6) . . ?
N5 C9 H9 109.7 . . ?
C10 C9 H9 109.7 . . ?
N5 C9 H9A 109.7 . . ?
C10 C9 H9A 109.7 . . ?
H9 C9 H9A 108.2 . . ?
N6 C10 C9 109.9(6) . . ?
N6 C10 H10 109.7 . . ?
C9 C10 H10 109.7 . . ?
N6 C10 H10A 109.7 . . ?
C9 C10 H10A 109.7 . . ?
H10 C10 H10A 108.2 . . ?
C10 N6 C11 113.4(6) . . ?
C10 N6 Mo2 115.3(5) . . ?
C11 N6 Mo2 107.2(4) . . ?
C10 N6 H6B 106.9 . . ?
C11 N6 H6B 106.9 . . ?
Mo2 N6 H6B 106.9 . . ?
C12 C11 N6 109.9(6) . . ?
C12 C11 H11 109.7 . . ?
N6 C11 H11 109.7 . . ?
C12 C11 H11A 109.7 . . ?
N6 C11 H11A 109.7 . . ?
H11 C11 H11A 108.2 . . ?
C11 C12 N4 111.4(6) . . ?
C11 C12 H12 109.3 . . ?
N4 C12 H12 109.3 . . ?
C11 C12 H12A 109.3 . . ?
N4 C12 H12A 109.3 . . ?
H12 C12 H12A 108.0 . . ?
O8 Co1 O8 91.6(3) 2_655 3_665 ?
O8 Co1 O8 91.6(3) 2_655 . ?
O8 Co1 O8 91.6(3) 3_665 . ?
O8 Co1 O7 83.9(3) 2_655 2_655 ?
O8 Co1 O7 171.4(3) 3_665 2_655 ?
O8 Co1 O7 95.9(3) . 2_655 ?
O8 Co1 O7 95.9(3) 2_655 3_665 ?
O8 Co1 O7 83.9(3) 3_665 3_665 ?
O8 Co1 O7 171.4(3) . 3_665 ?
O7 Co1 O7 89.1(3) 2_655 3_665 ?
O8 Co1 O7 171.4(3) 2_655 . ?
O8 Co1 O7 95.9(3) 3_665 . ?
O8 Co1 O7 83.9(3) . . ?
O7 Co1 O7 89.1(3) 2_655 . ?
O7 Co1 O7 89.1(3) 3_665 . ?
Co1 O7 H7W 131(7) . . ?
Co1 O7 H7WA 115(4) . . ?
H7W O7 H7WA 106(9) . . ?
Co1 O8 H8W 121(6) . . ?
Co1 O8 H8WA 122(8) . . ?
H8W O8 H8WA 110(7) . . ?
O9 Cl1 O10 112.2(5) . . ?
O9 Cl1 O11 108.1(4) . . ?
O10 Cl1 O11 109.6(4) . . ?
O9 Cl1 O12 108.5(5) . . ?
O10 Cl1 O12 107.5(5) . . ?
O11 Cl1 O12 110.9(5) . . ?
O16C Cl2 O13C 112(2) . . ?
O16C Cl2 O15C 112.7(16) . . ?
O13C Cl2 O15C 114(2) . . ?
O16 Cl2 O15 105.8(18) . . ?
O16 Cl2 O14 124.9(16) . . ?
O15 Cl2 O14 109.2(17) . . ?
O16C Cl2 O13 99.8(18) . . ?
O14B Cl2 O13 112.0(17) . . ?
O16 Cl2 O13 105.5(14) . . ?
O13C Cl2 O13 12(3) . . ?
O15C Cl2 O13 123.4(14) . . ?
O15 Cl2 O13 106.3(18) . . ?
O14 Cl2 O13 103.8(12) . . ?
O16C Cl2 O14C 106.6(14) . . ?
O13C Cl2 O14C 107(2) . . ?
O15C Cl2 O14C 104.3(15) . . ?
O13 Cl2 O14C 109.2(13) . . ?
O14B Cl2 O16B 92(2) . . ?
O13 Cl2 O16B 125.4(15) . . ?
O14B Cl2 O15B 109(2) . . ?
O13 Cl2 O15B 109(2) . . ?
O16B Cl2 O15B 107(2) . . ?

loop_
_geom_bond_atom_site_label_1
_geom_bond_atom_site_label_2
_geom_bond_distance
_geom_bond_site_symmetry_2
_geom_bond_publ_flag
Zr1 O1 2.066(5) . ?
Zr1 O1 2.066(5) 3_665 ?
Zr1 O1 2.066(5) 2_655 ?
Zr1 O4 2.078(5) 3_665 ?
Zr1 O4 2.078(5) 2_655 ?
Zr1 O4 2.078(5) . ?
Mo1 O3 1.706(5) . ?
Mo1 O2 1.724(5) . ?
Mo1 O1 1.819(5) . ?
Mo1 N2 2.249(6) . ?
Mo1 N3 2.303(6) . ?
Mo1 N1 2.315(5) . ?
N1 C6 1.474(9) . ?
N1 C1 1.486(9) . ?
N1 H1 1.0000 . ?
C1 C2 1.507(10) . ?
C1 H1A 0.9900 . ?
C1 H1B 0.9900 . ?
C2 N2 1.501(9) . ?
C2 H2 0.9900 . ?
C2 H2A 0.9900 . ?
N2 C3 1.484(10) . ?
N2 H2B 1.0000 . ?
C3 C4 1.499(10) . ?
C3 H3 0.9900 . ?
C3 H3A 0.9900 . ?
C4 N3 1.481(9) . ?
C4 H4 0.9900 . ?
C4 H4A 0.9900 . ?
N3 C5 1.490(9) . ?
N3 H3B 1.0000 . ?
C5 C6 1.524(11) . ?
C5 H5 0.9900 . ?
C5 H5A 0.9900 . ?
C6 H6 0.9900 . ?
C6 H6A 0.9900 . ?
Mo2 O6 1.720(5) . ?
Mo2 O5 1.732(5) . ?
Mo2 O4 1.799(5) . ?
Mo2 N5 2.255(6) . ?
Mo2 N6 2.306(6) . ?
Mo2 N4 2.328(5) . ?
N4 C7 1.471(9) . ?
N4 C12 1.489(10) . ?
N4 H4B 1.0000 . ?
C7 C8 1.468(12) . ?
C7 H7 0.9900 . ?
C7 H7A 0.9900 . ?
C8 N5 1.481(10) . ?
C8 H8 0.9900 . ?
C8 H8A 0.9900 . ?
N5 C9 1.497(10) . ?
N5 H5B 1.0000 . ?
C9 C10 1.510(12) . ?
C9 H9 0.9900 . ?
C9 H9A 0.9900 . ?
C10 N6 1.462(10) . ?
C10 H10 0.9900 . ?
C10 H10A 0.9900 . ?
N6 C11 1.505(9) . ?
N6 H6B 1.0000 . ?
C11 C12 1.478(12) . ?
C11 H11 0.9900 . ?
C11 H11A 0.9900 . ?
C12 H12 0.9900 . ?
C12 H12A 0.9900 . ?
Co1 O8 2.060(6) 2_655 ?
Co1 O8 2.060(6) 3_665 ?
Co1 O8 2.060(6) . ?
Co1 O7 2.082(6) 2_655 ?
Co1 O7 2.082(6) 3_665 ?
Co1 O7 2.082(6) . ?
O7 H7W 0.86(3) . ?
O7 H7WA 0.86(3) . ?
O8 H8W 0.87(3) . ?
O8 H8WA 0.86(3) . ?
Cl1 O9 1.402(7) . ?
Cl1 O10 1.432(7) . ?
Cl1 O11 1.432(7) . ?
Cl1 O12 1.438(7) . ?
Cl2 O16C 1.40(2) . ?
Cl2 O14B 1.40(3) . ?
Cl2 O16 1.400(17) . ?
Cl2 O13C 1.40(3) . ?
Cl2 O15C 1.402(18) . ?
Cl2 O15 1.43(2) . ?
Cl2 O14 1.435(16) . ?
Cl2 O13 1.446(13) . ?
Cl2 O14C 1.477(18) . ?
Cl2 O16B 1.49(3) . ?
Cl2 O15B 1.51(4) . ?

loop_
_geom_hbond_atom_site_label_D
_geom_hbond_atom_site_label_H
_geom_hbond_atom_site_label_A
_geom_hbond_distance_DH
_geom_hbond_distance_HA
_geom_hbond_distance_DA
_geom_hbond_angle_DHA
_geom_hbond_site_symmetry_A
_geom_hbond_publ_flag
N1 H1 O2 1.00 2.19 3.111(7) 152.9 3_665 yes
N2 H2B O14^a 1.00 2.03 2.95(2) 152.8 . yes
N3 H3B O6 1.00 2.00 2.963(7) 160.5 . yes
N4 H4B O5 1.00 2.07 3.045(8) 165.5 2_655 yes
N5 H5B O9 1.00 1.93 2.903(10) 162.6 3_664 yes
N6 H6B O3 1.00 1.98 2.939(7) 158.7 . yes
O7 H7WA O2 0.86(3) 1.88(4) 2.679(8) 153(8) . yes
O7 H7W O16^a 0.86(3) 2.03(4) 2.86(3) 161(10) . yes
O7 H7W O16B^b 0.86(3) 1.75(6) 2.54(4) 153(11) . yes
O7 H7W O16C^c 0.86(3) 1.94(5) 2.79(3) 171(11) . yes
O8 H8W O10 0.87(3) 1.99(4) 2.841(10) 166(8) . yes
O8 H8WA O5 0.86(3) 1.89(5) 2.662(8) 150(11) 2_656 yes

loop_
_geom_torsion_atom_site_label_1
_geom_torsion_atom_site_label_2
_geom_torsion_atom_site_label_3
_geom_torsion_atom_site_label_4
_geom_torsion
_geom_torsion_site_symmetry_1
_geom_torsion_site_symmetry_2
_geom_torsion_site_symmetry_3
_geom_torsion_site_symmetry_4
_geom_torsion_publ_flag
O3 Mo1 O1 Zr1 -46.7(4) . . . . ?
O2 Mo1 O1 Zr1 66.9(4) . . . . ?
N2 Mo1 O1 Zr1 -171.0(4) . . . . ?
N3 Mo1 O1 Zr1 -133.2(4) . . . . ?
N1 Mo1 O1 Zr1 154.1(4) . . . . ?
C6 N1 C1 C2 135.6(6) . . . . ?
Mo1 N1 C1 C2 11.8(7) . . . . ?
N1 C1 C2 N2 -42.9(8) . . . . ?
C1 C2 N2 C3 -73.8(7) . . . . ?
C1 C2 N2 Mo1 54.7(6) . . . . ?
C2 N2 C3 C4 134.0(6) . . . . ?
Mo1 N2 C3 C4 8.8(8) . . . . ?
N2 C3 C4 N3 -41.8(8) . . . . ?
C3 C4 N3 C5 -75.6(8) . . . . ?
C3 C4 N3 Mo1 53.6(6) . . . . ?
C4 N3 C5 C6 134.0(6) . . . . ?
Mo1 N3 C5 C6 10.0(7) . . . . ?
C1 N1 C6 C5 -73.7(7) . . . . ?
Mo1 N1 C6 C5 53.6(6) . . . . ?
N3 C5 C6 N1 -41.8(8) . . . . ?
O6 Mo2 O4 Zr1 -51.0(5) . . . . ?
O5 Mo2 O4 Zr1 62.5(5) . . . . ?
N5 Mo2 O4 Zr1 -171.8(4) . . . . ?
N6 Mo2 O4 Zr1 -138.9(5) . . . . ?
N4 Mo2 O4 Zr1 148.6(5) . . . . ?
C12 N4 C7 C8 77.2(8) . . . . ?
Mo2 N4 C7 C8 -50.2(7) . . . . ?
N4 C7 C8 N5 39.6(10) . . . . ?
C7 C8 N5 C9 -131.2(8) . . . . ?
C7 C8 N5 Mo2 -8.2(9) . . . . ?
C8 N5 C9 C10 72.1(8) . . . . ?
Mo2 N5 C9 C10 -55.0(7) . . . . ?
N5 C9 C10 N6 43.5(8) . . . . ?
C9 C10 N6 C11 -135.4(7) . . . . ?
C9 C10 N6 Mo2 -11.4(8) . . . . ?
C10 N6 C11 C12 72.9(8) . . . . ?
Mo2 N6 C11 C12 -55.4(7) . . . . ?
N6 C11 C12 N4 42.8(9) . . . . ?
C7 N4 C12 C11 -133.0(7) . . . . ?
Mo2 N4 C12 C11 -9.6(8) . . . . ?
